data_4313215
loop_
_publ_author_name
'Patrick M. Woodward'
'Pavel Karen'

_publ_section_title
;
 Mixed Valence in YBaFe2O5
;
_journal_name_full 'Inorganic Chemistry'
_journal_page_first 1121
_journal_page_last 1129
_journal_paper_doi 10.1021/ic026022z
_journal_volume 42
_journal_year 2003
_chemical_formula_sum 'Ba Fe2 O5 Y'
_space_group_IT_number 47
_symmetry_cell_setting orthorhombic
_symmetry_space_group_name_Hall '-P 2 2'
_symmetry_space_group_name_H-M 'P m m m'
_cell_angle_alpha 90.0
_cell_angle_beta 90.0
_cell_angle_gamma 90.0
_cell_formula_units_Z 1
_cell_length_a 3.93182(7)
_cell_length_b 3.91718(7)
_cell_length_c 7.56826(13)
_cell_volume 116.564(4)
_computing_structure_refinement GSAS
_pd_block_id |PHASE_1||
_pd_phase_name 'YBaFe2O5 Orthorhombic MV'
_refine_ls_goodness_of_fit_all 1.08
_refine_ls_number_parameters 40
_refine_ls_shift/esd_max 0.02
_refine_ls_shift/esd_mean 0.00
_cod_data_source_file ic026022z_s1_17.cif
_cod_data_source_block Y500_340_phase_1
_cod_original_formula_sum 'Y Ba Fe2 O5'
_cod_database_code 4313215
_cod_database_fobs_code 4313215

loop_
_symmetry_equiv_pos_as_xyz
+x,+y,+z
-x,+y,+z
+x,-y,+z
-x,-y,+z
-x,-y,-z
+x,-y,-z
-x,+y,-z
+x,+y,-z

loop_
_atom_site_aniso_label
_atom_site_aniso_U_11
_atom_site_aniso_U_12
_atom_site_aniso_U_13
_atom_site_aniso_U_22
_atom_site_aniso_U_23
_atom_site_aniso_U_33
Fe 0.0183(8) 0.0 0.0 0.0089(11) 0.0 0.0093(11)
O(1) 0.0154(20) 0.0 0.0 0.0115(24) 0.0 0.0138(27)
O(23) 0.024(4) 0.0 0.0 0.0136(18) 0.0 0.0192(22)
O(4) 0.010(4) 0.0 0.0 0.0165(19) 0.0 0.0154(17)

loop_
_atom_site_label
_atom_site_fract_x
_atom_site_fract_y
_atom_site_fract_z
_atom_site_occupancy
_atom_site_thermal_displace_type
_atom_site_U_iso_or_equiv
_atom_site_symmetry_multiplicity
Y 0.0 0.0 0.5 1.0 Uiso 0.0137(7) 1
Ba 0.0 0.0 0.0 1.0 Uiso 0.0143(9) 1
Fe 0.5 0.5 0.26414(16) 1.0 Uani 0.01218 2
O(1) 0.5 0.5 0.0 1.0 Uani 0.01355 1
O(23) 0.5 0.0 0.3140(6) 1.0 Uani 0.01879 2
O(4) 0.0 0.5 0.3125(6) 1.0 Uani 0.01386 2

loop_
_atom_type_symbol
_atom_type_number_in_cell
Y 1.0
BA 1.0
FE 2.0
O 5.0
